data_7064059
loop_
_publ_author_name
'Werner, Daniel'
'Guo, Zhifang'
'Blair, Victoria L.'
'Deacon, Glen B.'
'Junk, Peter C.'

_publ_section_title
;
 New examples of --C--F--Ae (Ae = alkaline earth) and --C--F--K bonding
;
_journal_issue 43
_journal_name_full 'New Journal of Chemistry'
_journal_page_first 18725
_journal_page_last 18734
_journal_paper_doi 10.1039/D5NJ03383G
_journal_volume 49
_journal_year 2025
_chemical_formula_moiety 'C30 H18 F12 N4 Sr'
_chemical_formula_sum 'C30 H18 F12 N4 Sr'
_chemical_formula_weight 750.10
_space_group_crystal_system triclinic
_space_group_IT_number 2
_space_group_name_Hall '-P 1'
_space_group_name_H-M_alt 'P -1'
_atom_sites_solution_hydrogens geom
_audit_creation_date 2025-04-17
_audit_creation_method
;
Olex2 1.3
(compiled 2020.11.12 svn.r5f609507 for OlexSys, GUI svn.r6408)
;
_audit_update_record
;
2025-07-23 deposited with the CCDC.	2025-10-14 downloaded from the CCDC.
;
_cell_angle_alpha 68.56(3)
_cell_angle_beta 82.93(3)
_cell_angle_gamma 89.89(3)
_cell_formula_units_Z 4
_cell_length_a 9.956(2)
_cell_length_b 15.433(3)
_cell_length_c 20.121(4)
_cell_measurement_reflns_used 14122
_cell_measurement_temperature 100
_cell_measurement_theta_max 29
_cell_measurement_theta_min 1
_cell_volume 2852.7(12)
_computing_molecular_graphics 'Olex2 1.3 (Dolomanov et al., 2009)'
_computing_publication_material 'Olex2 1.3 (Dolomanov et al., 2009)'
_computing_structure_refinement 'SHELXL 2018/3 (Sheldrick, 2015)'
_diffrn_ambient_temperature 100
_diffrn_measured_fraction_theta_full 0.933
_diffrn_measured_fraction_theta_max 0.906
_diffrn_measurement_device_type 'ADSC Quantum 210r'
_diffrn_measurement_method 'Phi Scan'
_diffrn_radiation_monochromator 'Silicon Double Crystal'
_diffrn_radiation_type Synchrotron
_diffrn_radiation_wavelength 0.71073
_diffrn_reflns_av_unetI/netI 0.1179
_diffrn_reflns_Laue_measured_fraction_full 0.933
_diffrn_reflns_Laue_measured_fraction_max 0.906
_diffrn_reflns_limit_h_max 13
_diffrn_reflns_limit_h_min -13
_diffrn_reflns_limit_k_max 21
_diffrn_reflns_limit_k_min -21
_diffrn_reflns_limit_l_max 27
_diffrn_reflns_limit_l_min -27
_diffrn_reflns_number 14122
_diffrn_reflns_point_group_measured_fraction_full 0.933
_diffrn_reflns_point_group_measured_fraction_max 0.906
_diffrn_reflns_theta_full 25.000
_diffrn_reflns_theta_max 29.307
_diffrn_reflns_theta_min 1.097
_diffrn_source 'MX Beamline Australian Synchrotron'
_exptl_absorpt_coefficient_mu 1.999
_exptl_absorpt_correction_type none
_exptl_crystal_colour colourless
_exptl_crystal_colour_primary colourless
_exptl_crystal_density_diffrn 1.747
_exptl_crystal_description block
_exptl_crystal_F_000 1488
_exptl_crystal_size_max 0.08
_exptl_crystal_size_mid 0.02
_exptl_crystal_size_min 0.01
_refine_diff_density_max 1.716
_refine_diff_density_min -1.802
_refine_diff_density_rms 0.150
_refine_ls_extinction_method none
_refine_ls_goodness_of_fit_ref 1.030
_refine_ls_hydrogen_treatment constr
_refine_ls_matrix_type full
_refine_ls_number_parameters 848
_refine_ls_number_reflns 14122
_refine_ls_number_restraints 0
_refine_ls_restrained_S_all 1.030
_refine_ls_R_factor_all 0.1436
_refine_ls_R_factor_gt 0.0871
_refine_ls_shift/su_max 0.002
_refine_ls_shift/su_mean 0.000
_refine_ls_structure_factor_coef Fsqd
_refine_ls_weighting_details 'w=1/[\s^2^(Fo^2^)+(0.1125P)^2^+7.8176P] where P=(Fo^2^+2Fc^2^)/3'
_refine_ls_weighting_scheme calc
_refine_ls_wR_factor_gt 0.2246
_refine_ls_wR_factor_ref 0.2568
_reflns_Friedel_coverage 0.000
_reflns_number_gt 8306
_reflns_number_total 14122
_reflns_threshold_expression 'I > 2\s(I)'
_cod_data_source_file d5nj03383g2.cif
_cod_data_source_block p-1_tw
_cod_depositor_comments 'Adding full bibliography for 7064055--7064062.cif.'
_cod_original_cell_volume 2852.6(11)
_cod_database_code 7064059
_shelx_shelxl_version_number 2018/3
_shelx_space_group_comment
;
The symmetry employed for this shelxl refinement is uniquely defined
by the following loop, which should always be used as a source of
symmetry information in preference to the above space-group names.
They are only intended as comments.
;
_shelx_estimated_absorpt_t_max 0.980
_shelx_estimated_absorpt_t_min 0.856
_olex2_refinement_description
;
1. Others
 Fixed Uiso: H23(0.044) H8(0.037) H25(0.049) H2(0.044) H10(0.037) H13(0.05)
 H3(0.051) H11(0.044) H21(0.053) H28(0.054) H5(0.042) H26(0.062) H12(0.057)
 H19(0.055) H20(0.06) H18(0.049) H4(0.05) H27(0.063) H53(0.037) H38(0.034)
 H36(0.04) H41(0.054) H51(0.045) H35(0.05) H43(0.048) H58(0.045) H50(0.056)
 H40(0.043) H33(0.043) H48(0.053) H55(0.047) H42(0.058) H49(0.065) H57(0.054)
 H56(0.055) H34(0.049)
 Fixed X: H23(0.707803) H8(0.456163) H25(0.778648) H2(0.581417) H10(0.247952)
 H13(0.182236) H3(0.718573) H11(0.074933) H21(0.600243) H28(1.065176)
 H5(0.907371) H26(0.951738) H12(0.03987) H19(0.357878) H20(0.512759)
 H18(0.292218) H4(0.890065) H27(1.100523) H53(0.920374) H38(1.152944)
 H36(1.072898) H41(1.464107) H51(0.809624) H35(0.966892) H43(1.320091)
 H58(1.432067) H50(0.606723) H40(1.350446) H33(0.797809) H48(0.488176)
 H55(1.043777) H42(1.448164) H49(0.441329) H57(1.375092) H56(1.188007)
 H34(0.82411)
 Fixed Y: H23(0.613566) H8(1.089391) H25(0.531632) H2(1.204834) H10(1.080354)
 H13(0.805334) H3(1.335684) H11(1.067335) H21(0.537183) H28(0.735734)
 H5(1.190257) H26(0.474241) H12(0.928792) H19(0.567337) H20(0.481285)
 H18(0.71058) H4(1.329061) H27(0.572494) H53(0.117559) H38(0.589655)
 H36(0.710438) H41(0.565278) H51(0.031999) H35(0.84055) H43(0.300045)
 H58(0.221108) H50(-0.032649) H40(0.581474) H33(0.690985) H48(0.219213)
 H55(0.047218) H42(0.42812) H49(0.059276) H57(0.077952) H56(-0.007528)
 H34(0.83138)
 Fixed Z: H23(0.248426) H8(0.256786) H25(0.353268) H2(0.207888) H10(0.302417)
 H13(0.503038) H3(0.13774) H11(0.394355) H21(0.202873) H28(0.400301)
 H5(0.025278) H26(0.418629) H12(0.49645) H19(0.051047) H20(0.125216)
 H18(0.056927) H4(0.047398) H27(0.441344) H53(0.241578) H38(0.261437)
 H36(0.202511) H41(0.401029) H51(0.346452) H35(0.135434) H43(0.503001)
 H58(0.048295) H50(0.413338) H40(0.303673) H33(0.037169) H48(0.404172)
 H55(0.188194) H42(0.500038) H49(0.440752) H57(0.042985) H56(0.1121)
 H34(0.053681)
;
_olex2_submission_special_instructions 'No special instructions were received'

loop_
_space_group_symop_operation_xyz
'x, y, z'
'-x, -y, -z'

loop_
_atom_site_label
_atom_site_type_symbol
_atom_site_fract_x
_atom_site_fract_y
_atom_site_fract_z
_atom_site_U_iso_or_equiv
_atom_site_adp_type
_atom_site_occupancy
_atom_site_site_symmetry_order
_atom_site_calc_flag
_atom_site_refinement_flags_posn
_atom_site_refinement_flags_adp
_atom_site_refinement_flags_occupancy
_atom_site_disorder_assembly
_atom_site_disorder_group
Sr1 Sr 0.57778(9) 0.85535(5) 0.24061(4) 0.0347(2) Uani 1 1 d . . . . .
F4 F 0.3720(6) 0.7581(3) 0.3523(3) 0.0430(13) Uani 1 1 d . . . . .
F7 F 0.4813(6) 0.8673(3) 0.1150(3) 0.0481(14) Uani 1 1 d . . . . .
F5 F 0.3293(7) 0.7082(4) 0.4676(3) 0.0510(15) Uani 1 1 d . . . . .
F1 F 0.7776(7) 0.9523(4) 0.1372(3) 0.0532(16) Uani 1 1 d . . . . .
F8 F 0.3192(6) 0.7987(4) 0.1984(3) 0.0457(13) Uani 1 1 d . . . . .
F2 F 0.6523(6) 1.0164(4) 0.0557(3) 0.0463(13) Uani 1 1 d . . . . .
F9 F 0.2867(7) 0.8440(4) 0.0877(3) 0.0520(15) Uani 1 1 d . . . . .
F3 F 0.8693(6) 1.0386(4) 0.0311(3) 0.0488(14) Uani 1 1 d . . . . .
N4 N 0.7114(8) 0.7079(5) 0.2933(4) 0.0370(17) Uani 1 1 d . . . . .
N1 N 0.5797(8) 1.0357(4) 0.1986(4) 0.0322(15) Uani 1 1 d . . . . .
F6 F 0.5059(7) 0.7989(4) 0.4127(3) 0.0587(16) Uani 1 1 d . . . . .
C22 C 0.5131(8) 0.6620(6) 0.1728(4) 0.0277(17) Uani 1 1 d . . . . .
N2 N 0.4215(8) 0.9524(4) 0.2913(4) 0.0329(16) Uani 1 1 d . . . . .
F10 F 0.9651(6) 0.8762(4) 0.3488(3) 0.0567(16) Uani 1 1 d . . . . .
N3 N 0.5647(8) 0.7028(5) 0.2168(4) 0.0369(17) Uani 1 1 d . . . . .
C17 C 0.4167(10) 0.7122(6) 0.1295(5) 0.039(2) Uani 1 1 d . . . . .
C23 C 0.6668(10) 0.6675(6) 0.2523(5) 0.037(2) Uani 1 1 d . . . . .
H23 H 0.707803 0.613566 0.248426 0.044 Uiso 1 1 calc R U . . .
C29 C 0.9010(10) 0.7271(6) 0.3516(4) 0.0324(19) Uani 1 1 d . . . . .
C8 C 0.4822(9) 1.0337(6) 0.2498(4) 0.0312(18) Uani 1 1 d . . . . .
H8 H 0.456163 1.089391 0.256786 0.037 Uiso 1 1 calc R U . . .
C25 C 0.8371(11) 0.5737(6) 0.3621(5) 0.041(2) Uani 1 1 d . . . . .
H25 H 0.778648 0.531632 0.353268 0.049 Uiso 1 1 calc R U . . .
C6 C 0.7539(8) 1.1166(5) 0.1023(4) 0.0294(17) Uani 1 1 d . . . . .
C1 C 0.6550(10) 1.1169(5) 0.1593(4) 0.0318(19) Uani 1 1 d . . . . .
C9 C 0.3156(9) 0.9498(5) 0.3447(4) 0.0291(17) Uani 1 1 d . . . . .
C2 C 0.6466(10) 1.2009(6) 0.1705(5) 0.037(2) Uani 1 1 d . . . . .
H2 H 0.581417 1.204834 0.207888 0.044 Uiso 1 1 calc R U . . .
C14 C 0.2892(10) 0.8664(5) 0.4060(4) 0.0342(19) Uani 1 1 d . . . . .
C24 C 0.8145(9) 0.6681(6) 0.3347(5) 0.0357(19) Uani 1 1 d . . . . .
C10 C 0.2333(9) 1.0234(5) 0.3428(4) 0.0312(18) Uani 1 1 d . . . . .
H10 H 0.247952 1.080354 0.302417 0.037 Uiso 1 1 calc R U . . .
C13 C 0.1932(11) 0.8607(6) 0.4612(5) 0.042(2) Uani 1 1 d . . . . .
H13 H 0.182236 0.805334 0.503038 0.050 Uiso 1 1 calc R U . . .
C3 C 0.7301(11) 1.2795(7) 0.1290(5) 0.042(2) Uani 1 1 d . . . . .
H3 H 0.718573 1.335684 0.137740 0.051 Uiso 1 1 calc R U . . .
C11 C 0.1308(11) 1.0163(6) 0.3978(5) 0.037(2) Uani 1 1 d . . . . .
H11 H 0.074933 1.067335 0.394355 0.044 Uiso 1 1 calc R U . . .
C21 C 0.5412(11) 0.5745(6) 0.1714(6) 0.044(2) Uani 1 1 d . . . . .
H21 H 0.600243 0.537183 0.202873 0.053 Uiso 1 1 calc R U . . .
C16 C 0.3757(9) 0.8031(6) 0.1320(5) 0.037(2) Uani 1 1 d . . . . .
C15 C 0.3725(10) 0.7837(6) 0.4103(5) 0.036(2) Uani 1 1 d . . . . .
C28 C 1.0071(10) 0.6944(7) 0.3904(5) 0.045(2) Uani 1 1 d . . . . .
H28 H 1.065176 0.735734 0.400301 0.054 Uiso 1 1 calc R U . . .
C5 C 0.8406(10) 1.1942(6) 0.0620(4) 0.035(2) Uani 1 1 d . . . . .
H5 H 0.907371 1.190257 0.025278 0.042 Uiso 1 1 calc R U . . .
C26 C 0.9398(14) 0.5395(7) 0.4009(5) 0.052(3) Uani 1 1 d . . . . .
H26 H 0.951738 0.474241 0.418629 0.062 Uiso 1 1 calc R U . . .
C12 C 0.1096(11) 0.9344(6) 0.4582(5) 0.047(3) Uani 1 1 d . . . . .
H12 H 0.039870 0.928792 0.496450 0.057 Uiso 1 1 calc R U . . .
C19 C 0.3952(11) 0.5909(7) 0.0827(5) 0.046(2) Uani 1 1 d . . . . .
H19 H 0.357878 0.567337 0.051047 0.055 Uiso 1 1 calc R U . . .
C7 C 0.7652(11) 1.0325(6) 0.0810(5) 0.041(2) Uani 1 1 d . . . . .
C20 C 0.4873(11) 0.5401(7) 0.1265(6) 0.050(3) Uani 1 1 d . . . . .
H20 H 0.512759 0.481285 0.125216 0.060 Uiso 1 1 calc R U . . .
C18 C 0.3579(12) 0.6765(7) 0.0853(5) 0.041(2) Uani 1 1 d . . . . .
H18 H 0.292218 0.710580 0.056927 0.049 Uiso 1 1 calc R U . . .
C4 C 0.8308(10) 1.2765(6) 0.0746(5) 0.042(2) Uani 1 1 d . . . . .
H4 H 0.890065 1.329061 0.047398 0.050 Uiso 1 1 calc R U . . .
C27 C 1.0273(12) 0.5973(8) 0.4151(5) 0.052(3) Uani 1 1 d . . . . .
H27 H 1.100523 0.572494 0.441344 0.063 Uiso 1 1 calc R U . . .
Sr2 Sr 1.05168(9) 0.35795(5) 0.23829(4) 0.0348(2) Uani 1 1 d . . . . .
F16 F 1.2034(7) 0.2590(3) 0.3499(3) 0.0447(14) Uani 1 1 d . . . . .
F24 F 1.4166(6) 0.3537(4) 0.0808(3) 0.0488(14) Uani 1 1 d . . . . .
F22 F 1.3335(6) 0.3048(4) 0.1927(3) 0.0437(12) Uani 1 1 d . . . . .
N6 N 1.1809(7) 0.4548(4) 0.2910(3) 0.0298(15) Uani 1 1 d . . . . .
F23 F 1.2086(6) 0.3743(3) 0.1123(3) 0.0456(13) Uani 1 1 d . . . . .
F13 F 0.8657(7) 0.4553(3) 0.1538(3) 0.0522(15) Uani 1 1 d . . . . .
F17 F 1.1784(7) 0.2072(4) 0.4656(3) 0.0548(16) Uani 1 1 d . . . . .
C53 C 0.9590(9) 0.1710(5) 0.2461(4) 0.0307(17) Uani 1 1 d . . . . .
H53 H 0.920374 0.117559 0.241578 0.037 Uiso 1 1 calc R U . . .
F15 F 0.8222(6) 0.5356(4) 0.0480(3) 0.0471(14) Uani 1 1 d . . . . .
N7 N 0.8938(8) 0.2101(4) 0.2888(4) 0.0322(16) Uani 1 1 d . . . . .
N5 N 1.0622(8) 0.5381(4) 0.2003(3) 0.0304(15) Uani 1 1 d . . . . .
F18 F 1.0368(6) 0.2988(4) 0.4078(3) 0.0534(15) Uani 1 1 d . . . . .
F14 F 1.0288(7) 0.5076(4) 0.0673(3) 0.0515(15) Uani 1 1 d . . . . .
C59 C 1.2708(9) 0.2192(6) 0.1231(4) 0.0322(18) Uani 1 1 d . . . . .
N8 N 1.0786(8) 0.2076(4) 0.2100(4) 0.0366(17) Uani 1 1 d . . . . .
F21 F 0.6084(7) 0.3648(4) 0.3614(3) 0.0626(17) Uani 1 1 d . . . . .
C38 C 1.1348(9) 0.5349(5) 0.2523(4) 0.0287(17) Uani 1 1 d . . . . .
H38 H 1.152944 0.589655 0.261437 0.034 Uiso 1 1 calc R U . . .
C36 C 1.0172(9) 0.7054(6) 0.1689(5) 0.0330(19) Uani 1 1 d . . . . .
H36 H 1.072898 0.710438 0.202511 0.040 Uiso 1 1 calc R U . . .
F20 F 0.8195(7) 0.3571(4) 0.3281(4) 0.0656(19) Uani 1 1 d . . . . .
C54 C 1.1510(10) 0.1683(6) 0.1653(5) 0.037(2) Uani 1 1 d . . . . .
C52 C 0.7742(9) 0.1682(5) 0.3307(4) 0.0312(17) Uani 1 1 d . . . . .
C41 C 1.4096(13) 0.5143(7) 0.4019(5) 0.045(3) Uani 1 1 d . . . . .
H41 H 1.464107 0.565278 0.401029 0.054 Uiso 1 1 calc R U . . .
C39 C 1.2579(9) 0.4496(5) 0.3453(4) 0.0325(18) Uani 1 1 d . . . . .
C47 C 0.6758(10) 0.2225(6) 0.3524(4) 0.0343(19) Uani 1 1 d . . . . .
C32 C 0.9204(9) 0.6175(6) 0.1087(4) 0.0305(17) Uani 1 1 d . . . . .
C44 C 1.2516(9) 0.3649(5) 0.4056(4) 0.0319(18) Uani 1 1 d . . . . .
C37 C 1.0032(8) 0.6208(6) 0.1615(4) 0.0270(16) Uani 1 1 d . . . . .
C51 C 0.7440(10) 0.0715(6) 0.3569(5) 0.037(2) Uani 1 1 d . . . . .
H51 H 0.809624 0.031999 0.346452 0.045 Uiso 1 1 calc R U . . .
C35 C 0.9535(10) 0.7832(6) 0.1292(5) 0.041(2) Uani 1 1 d . . . . .
H35 H 0.966892 0.840550 0.135434 0.050 Uiso 1 1 calc R U . . .
C60 C 1.3115(11) 0.3121(6) 0.1267(5) 0.040(2) Uani 1 1 d . . . . .
C43 C 1.3240(11) 0.3571(6) 0.4628(4) 0.040(2) Uani 1 1 d . . . . .
H43 H 1.320091 0.300045 0.503001 0.048 Uiso 1 1 calc R U . . .
C58 C 1.3536(12) 0.1858(6) 0.0770(4) 0.037(2) Uani 1 1 d . . . . .
H58 H 1.432067 0.221108 0.048295 0.045 Uiso 1 1 calc R U . . .
C50 C 0.6234(12) 0.0329(8) 0.3970(5) 0.046(3) Uani 1 1 d . . . . .
H50 H 0.606723 -0.032649 0.413338 0.056 Uiso 1 1 calc R U . . .
C40 C 1.3415(10) 0.5245(6) 0.3441(5) 0.0361(19) Uani 1 1 d . . . . .
H40 H 1.350446 0.581474 0.303673 0.043 Uiso 1 1 calc R U . . .
C46 C 0.6951(11) 0.3251(7) 0.3266(5) 0.042(2) Uani 1 1 d . . . . .
C45 C 1.1697(11) 0.2823(6) 0.4088(5) 0.043(2) Uani 1 1 d . . . . .
C33 C 0.8547(11) 0.6950(6) 0.0706(5) 0.036(2) Uani 1 1 d . . . . .
H33 H 0.797809 0.690985 0.037169 0.043 Uiso 1 1 calc R U . . .
C48 C 0.5545(11) 0.1814(7) 0.3919(5) 0.045(2) Uani 1 1 d . . . . .
H48 H 0.488176 0.219213 0.404172 0.053 Uiso 1 1 calc R U . . .
C55 C 1.1221(10) 0.0838(7) 0.1605(5) 0.039(2) Uani 1 1 d . . . . .
H55 H 1.043777 0.047218 0.188194 0.047 Uiso 1 1 calc R U . . .
C31 C 0.9106(10) 0.5307(6) 0.0945(4) 0.037(2) Uani 1 1 d . . . . .
C42 C 1.4010(12) 0.4327(7) 0.4607(5) 0.048(2) Uani 1 1 d . . . . .
H42 H 1.448164 0.428120 0.500038 0.058 Uiso 1 1 calc R U . . .
C49 C 0.5262(12) 0.0864(8) 0.4142(5) 0.054(3) Uani 1 1 d . . . . .
H49 H 0.441329 0.059276 0.440752 0.065 Uiso 1 1 calc R U . . .
C57 C 1.3196(11) 0.1012(7) 0.0740(5) 0.045(2) Uani 1 1 d . . . . .
H57 H 1.375092 0.077952 0.042985 0.054 Uiso 1 1 calc R U . . .
C56 C 1.2088(11) 0.0512(7) 0.1145(5) 0.046(2) Uani 1 1 d . . . . .
H56 H 1.188007 -0.007528 0.112100 0.055 Uiso 1 1 calc R U . . .
C34 C 0.8699(10) 0.7783(6) 0.0802(5) 0.041(2) Uani 1 1 d . . . . .
H34 H 0.824110 0.831380 0.053681 0.049 Uiso 1 1 calc R U . . .
C30 C 0.8801(11) 0.8305(7) 0.3246(6) 0.047(2) Uani 1 1 d . . . . .
F11 F 0.7586(7) 0.8546(4) 0.3415(5) 0.079(2) Uani 1 1 d . . . . .
F12 F 0.6706(8) 0.3653(5) 0.2569(3) 0.074(2) Uani 1 1 d . . . . .
F19 F 0.8990(10) 0.8714(4) 0.2537(3) 0.086(3) Uani 1 1 d . . . . .

loop_
_atom_site_aniso_label
_atom_site_aniso_U_11
_atom_site_aniso_U_22
_atom_site_aniso_U_33
_atom_site_aniso_U_23
_atom_site_aniso_U_13
_atom_site_aniso_U_12
Sr1 0.0405(5) 0.0221(4) 0.0437(5) -0.0152(3) -0.0042(4) 0.0002(3)
F4 0.060(4) 0.026(3) 0.044(3) -0.017(2) 0.000(3) 0.004(2)
F7 0.052(4) 0.027(3) 0.065(4) -0.011(2) -0.022(3) -0.007(2)
F5 0.067(4) 0.028(3) 0.045(3) 0.001(2) -0.003(3) 0.005(3)
F1 0.073(4) 0.034(3) 0.041(3) -0.006(2) 0.013(3) 0.017(3)
F8 0.052(4) 0.040(3) 0.057(3) -0.029(2) -0.019(3) 0.010(3)
F2 0.050(3) 0.040(3) 0.054(3) -0.027(2) 0.006(3) -0.013(2)
F9 0.067(4) 0.039(3) 0.054(3) -0.016(3) -0.028(3) 0.006(3)
F3 0.053(4) 0.047(3) 0.043(3) -0.020(2) 0.017(3) -0.006(3)
N4 0.036(4) 0.027(3) 0.052(4) -0.019(3) -0.009(3) -0.002(3)
N1 0.034(4) 0.023(3) 0.040(4) -0.014(3) -0.005(3) 0.000(3)
F6 0.047(4) 0.045(3) 0.076(4) -0.009(3) -0.019(3) 0.003(3)
C22 0.019(4) 0.024(4) 0.043(4) -0.017(3) 0.002(3) -0.004(3)
N2 0.043(4) 0.021(3) 0.035(4) -0.010(3) -0.004(3) -0.004(3)
F10 0.056(4) 0.046(3) 0.079(4) -0.030(3) -0.030(3) -0.004(3)
N3 0.035(4) 0.031(4) 0.051(4) -0.019(3) -0.015(4) 0.001(3)
C17 0.038(5) 0.038(5) 0.039(5) -0.015(4) 0.004(4) -0.006(4)
C23 0.040(5) 0.024(4) 0.044(5) -0.013(3) 0.004(4) -0.008(4)
C29 0.036(5) 0.033(4) 0.036(4) -0.020(4) -0.010(4) 0.006(4)
C8 0.033(5) 0.027(4) 0.038(4) -0.016(3) -0.010(4) 0.003(3)
C25 0.049(6) 0.029(4) 0.043(5) -0.013(4) -0.005(4) 0.005(4)
C6 0.025(4) 0.026(4) 0.035(4) -0.009(3) -0.004(3) 0.000(3)
C1 0.050(6) 0.016(3) 0.032(4) -0.011(3) -0.006(4) -0.002(3)
C9 0.038(5) 0.021(3) 0.029(4) -0.010(3) -0.004(3) -0.008(3)
C2 0.044(6) 0.029(4) 0.039(5) -0.017(4) 0.006(4) -0.011(4)
C14 0.043(5) 0.026(4) 0.037(4) -0.016(3) -0.005(4) -0.007(4)
C24 0.033(5) 0.033(4) 0.041(4) -0.015(3) 0.003(4) -0.007(4)
C10 0.041(5) 0.022(4) 0.030(4) -0.010(3) -0.003(3) 0.005(3)
C13 0.058(6) 0.036(5) 0.028(4) -0.010(4) 0.001(4) -0.001(4)
C3 0.052(6) 0.036(5) 0.040(5) -0.015(4) -0.005(4) -0.012(4)
C11 0.041(6) 0.034(5) 0.036(5) -0.015(4) -0.002(4) 0.000(4)
C21 0.054(7) 0.023(4) 0.067(6) -0.029(4) -0.014(5) 0.004(4)
C16 0.027(5) 0.031(4) 0.054(5) -0.014(4) -0.017(4) 0.000(4)
C15 0.041(5) 0.027(4) 0.036(4) -0.006(3) -0.010(4) -0.005(4)
C28 0.037(5) 0.059(6) 0.044(5) -0.026(4) -0.006(4) -0.001(5)
C5 0.036(5) 0.034(4) 0.030(4) -0.009(3) 0.003(4) -0.003(4)
C26 0.080(9) 0.038(5) 0.036(5) -0.013(4) -0.009(5) 0.024(5)
C12 0.066(7) 0.038(5) 0.040(5) -0.023(4) 0.016(5) -0.018(5)
C19 0.043(6) 0.046(5) 0.054(6) -0.028(5) 0.000(5) -0.008(5)
C7 0.051(6) 0.034(4) 0.031(4) -0.008(4) 0.010(4) 0.002(4)
C20 0.051(7) 0.040(5) 0.072(7) -0.034(5) -0.010(5) 0.002(5)
C18 0.042(6) 0.040(5) 0.037(5) -0.012(4) 0.001(4) -0.008(4)
C4 0.043(6) 0.034(4) 0.044(5) -0.013(4) 0.003(4) -0.015(4)
C27 0.055(7) 0.066(7) 0.042(5) -0.025(5) -0.017(5) 0.026(6)
Sr2 0.0441(5) 0.0230(4) 0.0414(4) -0.0163(3) -0.0069(4) -0.0036(3)
F16 0.071(4) 0.024(3) 0.047(3) -0.018(2) -0.019(3) -0.002(3)
F24 0.047(3) 0.044(3) 0.057(3) -0.024(3) 0.009(3) -0.014(3)
F22 0.042(3) 0.048(3) 0.052(3) -0.030(2) -0.010(3) -0.005(3)
N6 0.033(4) 0.023(3) 0.034(4) -0.011(3) -0.006(3) -0.004(3)
F23 0.056(4) 0.025(2) 0.052(3) -0.012(2) -0.001(3) 0.005(2)
F13 0.084(5) 0.031(3) 0.042(3) -0.010(2) -0.025(3) -0.015(3)
F17 0.077(5) 0.031(3) 0.046(3) 0.001(2) -0.014(3) -0.008(3)
C53 0.034(5) 0.025(4) 0.036(4) -0.015(3) -0.005(3) 0.000(3)
F15 0.061(4) 0.049(3) 0.047(3) -0.030(2) -0.023(3) 0.008(3)
N7 0.044(4) 0.020(3) 0.034(4) -0.013(3) -0.001(3) -0.003(3)
N5 0.035(4) 0.025(3) 0.034(3) -0.013(3) -0.009(3) -0.002(3)
F18 0.045(4) 0.040(3) 0.066(4) -0.009(3) -0.008(3) -0.010(3)
F14 0.065(4) 0.056(3) 0.052(3) -0.038(3) -0.022(3) 0.025(3)
C59 0.035(5) 0.030(4) 0.037(4) -0.016(3) -0.011(4) 0.005(4)
N8 0.044(5) 0.023(3) 0.048(4) -0.021(3) 0.000(4) -0.003(3)
F21 0.070(5) 0.054(4) 0.069(4) -0.034(3) 0.005(3) 0.015(3)
C38 0.035(5) 0.018(3) 0.034(4) -0.012(3) -0.004(3) -0.002(3)
C36 0.032(5) 0.027(4) 0.043(5) -0.016(4) -0.003(4) 0.002(4)
F20 0.049(4) 0.040(3) 0.119(6) -0.045(3) -0.001(4) 0.004(3)
C54 0.046(6) 0.029(4) 0.040(5) -0.018(4) 0.000(4) -0.003(4)
C52 0.035(5) 0.028(4) 0.029(4) -0.008(3) -0.007(3) -0.005(3)
C41 0.070(8) 0.031(5) 0.045(5) -0.023(4) -0.021(5) -0.002(5)
C39 0.044(5) 0.024(4) 0.032(4) -0.014(3) -0.003(4) -0.005(4)
C47 0.039(5) 0.035(5) 0.032(4) -0.014(4) -0.014(4) 0.004(4)
C32 0.033(5) 0.029(4) 0.029(4) -0.011(3) 0.004(3) -0.007(3)
C44 0.038(5) 0.025(4) 0.030(4) -0.007(3) 0.000(4) 0.001(3)
C37 0.024(4) 0.024(4) 0.034(4) -0.013(3) 0.001(3) -0.005(3)
C51 0.043(5) 0.033(4) 0.039(4) -0.017(4) -0.004(4) -0.006(4)
C35 0.044(6) 0.022(4) 0.058(6) -0.016(4) -0.005(5) -0.001(4)
C60 0.045(6) 0.035(4) 0.044(5) -0.018(4) -0.005(4) 0.004(4)
C43 0.061(6) 0.029(4) 0.029(4) -0.008(3) -0.005(4) 0.006(4)
C58 0.039(6) 0.043(5) 0.032(4) -0.018(4) -0.001(4) 0.000(5)
C50 0.058(7) 0.047(6) 0.037(5) -0.019(4) -0.005(5) -0.013(5)
C40 0.043(5) 0.027(4) 0.038(4) -0.012(3) -0.008(4) 0.003(4)
C46 0.045(6) 0.040(5) 0.042(5) -0.019(4) 0.007(4) 0.003(4)
C45 0.059(7) 0.030(4) 0.032(4) -0.001(4) -0.014(4) -0.008(4)
C33 0.034(6) 0.040(5) 0.034(4) -0.014(4) -0.007(4) 0.009(4)
C48 0.047(6) 0.045(5) 0.037(5) -0.010(4) -0.006(4) 0.000(4)
C55 0.029(5) 0.038(5) 0.058(6) -0.026(4) -0.004(4) 0.000(4)
C31 0.050(6) 0.036(4) 0.026(4) -0.012(3) -0.011(4) 0.005(4)
C42 0.069(7) 0.045(5) 0.035(5) -0.017(4) -0.013(5) 0.000(5)
C49 0.050(6) 0.070(7) 0.040(5) -0.021(5) 0.009(5) -0.027(6)
C57 0.047(6) 0.060(6) 0.042(5) -0.034(5) -0.015(4) 0.021(5)
C56 0.055(7) 0.045(5) 0.054(6) -0.034(5) -0.014(5) 0.011(5)
C34 0.038(5) 0.033(4) 0.048(5) -0.013(4) -0.004(4) 0.008(4)
C30 0.047(6) 0.046(6) 0.053(6) -0.023(5) -0.011(5) -0.013(5)
F11 0.051(4) 0.043(3) 0.164(7) -0.056(4) -0.033(5) 0.008(3)
F12 0.108(6) 0.048(4) 0.054(4) -0.007(3) -0.001(4) 0.025(4)
F19 0.166(8) 0.041(3) 0.044(3) -0.003(3) -0.032(4) -0.024(4)

loop_
_atom_type_symbol
_atom_type_description
_atom_type_scat_dispersion_real
_atom_type_scat_dispersion_imag
_atom_type_scat_source
C C 0.0033 0.0016 'International Tables Vol C Tables 4.2.6.8 and 6.1.1.4'
H H 0.0000 0.0000 'International Tables Vol C Tables 4.2.6.8 and 6.1.1.4'
F F 0.0171 0.0103 'International Tables Vol C Tables 4.2.6.8 and 6.1.1.4'
N N 0.0061 0.0033 'International Tables Vol C Tables 4.2.6.8 and 6.1.1.4'
Sr Sr -1.5307 3.2498 'International Tables Vol C Tables 4.2.6.8 and 6.1.1.4'

loop_
_geom_angle_atom_site_label_1
_geom_angle_atom_site_label_2
_geom_angle_atom_site_label_3
_geom_angle
_geom_angle_site_symmetry_1
_geom_angle_site_symmetry_3
_geom_angle_publ_flag
F4 Sr1 F8 62.52(16) . . ?
F4 Sr1 F6 40.91(16) . . ?
F4 Sr1 F11 91.8(2) . . ?
F4 Sr1 F19 126.62(17) . . ?
F7 Sr1 F4 105.52(17) . . ?
F7 Sr1 F8 43.05(16) . . ?
F7 Sr1 F6 145.83(18) . . ?
F7 Sr1 F11 161.7(2) . . ?
F7 Sr1 F19 123.27(18) . . ?
F1 Sr1 F4 177.59(17) . . ?
F1 Sr1 F7 76.54(19) . . ?
F1 Sr1 F8 119.49(18) . . ?
F1 Sr1 F6 136.88(18) . . ?
F1 Sr1 F11 86.3(2) . . ?
F1 Sr1 F19 52.02(18) . . ?
F8 Sr1 F6 102.93(16) . . ?
F8 Sr1 F19 159.50(16) . . ?
N4 Sr1 F4 84.3(2) . . ?
N4 Sr1 F7 112.6(2) . . ?
N4 Sr1 F1 96.1(2) . . ?
N4 Sr1 F8 108.13(19) . . ?
N4 Sr1 N1 146.1(2) . . ?
N4 Sr1 F6 76.4(2) . . ?
N4 Sr1 F11 62.3(2) . . ?
N4 Sr1 F19 59.3(2) . . ?
N1 Sr1 F4 115.6(2) . . ?
N1 Sr1 F7 89.28(19) . . ?
N1 Sr1 F1 62.9(2) . . ?
N1 Sr1 F8 105.5(2) . . ?
N1 Sr1 F6 100.23(19) . . ?
N1 Sr1 F11 88.6(2) . . ?
N1 Sr1 F19 87.3(2) . . ?
F6 Sr1 F19 90.15(17) . . ?
N2 Sr1 F4 63.20(18) . . ?
N2 Sr1 F7 104.6(2) . . ?
N2 Sr1 F1 115.22(19) . . ?
N2 Sr1 F8 83.50(19) . . ?
N2 Sr1 N4 135.9(2) . . ?
N2 Sr1 N1 52.4(2) . . ?
N2 Sr1 F6 59.48(19) . . ?
N2 Sr1 N3 138.3(2) . . ?
N2 Sr1 F11 88.4(2) . . ?
N2 Sr1 F19 116.9(2) . . ?
N3 Sr1 F4 80.9(2) . . ?
N3 Sr1 F7 63.7(2) . . ?
N3 Sr1 F1 101.2(2) . . ?
N3 Sr1 F8 60.4(2) . . ?
N3 Sr1 N4 52.3(2) . . ?
N3 Sr1 N1 152.0(2) . . ?
N3 Sr1 F6 106.4(2) . . ?
N3 Sr1 F11 114.5(2) . . ?
N3 Sr1 F19 101.0(2) . . ?
F11 Sr1 F8 154.0(2) . . ?
F11 Sr1 F6 52.3(2) . . ?
F11 Sr1 F19 38.4(2) . . ?
C15 F4 Sr1 111.6(5) . . ?
C16 F7 Sr1 108.3(5) . . ?
C7 F1 Sr1 126.3(6) . . ?
C16 F8 Sr1 95.5(5) . . ?
C23 N4 Sr1 93.5(6) . . ?
C23 N4 C24 119.8(8) . . ?
C24 N4 Sr1 145.7(5) . . ?
C8 N1 Sr1 93.1(5) . . ?
C8 N1 C1 120.3(7) . . ?
C1 N1 Sr1 144.4(6) . . ?
C15 F6 Sr1 91.9(5) . . ?
N3 C22 C17 116.7(7) . . ?
C21 C22 N3 126.2(9) . . ?
C21 C22 C17 117.0(8) . . ?
C8 N2 Sr1 95.7(5) . . ?
C8 N2 C9 118.9(7) . . ?
C9 N2 Sr1 145.1(5) . . ?
C22 N3 Sr1 143.3(6) . . ?
C23 N3 Sr1 93.6(5) . . ?
C23 N3 C22 121.2(7) . . ?
C22 C17 C16 119.8(8) . . ?
C18 C17 C22 120.8(9) . . ?
C18 C17 C16 119.4(9) . . ?
N4 C23 N3 119.1(8) . . ?
N4 C23 H23 120.5 . . ?
N3 C23 H23 120.5 . . ?
C24 C29 C30 119.4(8) . . ?
C28 C29 C24 122.5(8) . . ?
C28 C29 C30 118.1(8) . . ?
N1 C8 N2 118.4(7) . . ?
N1 C8 H8 120.8 . . ?
N2 C8 H8 120.8 . . ?
C24 C25 H25 118.9 . . ?
C26 C25 H25 118.9 . . ?
C26 C25 C24 122.1(10) . . ?
C1 C6 C7 120.4(7) . . ?
C5 C6 C1 122.2(7) . . ?
C5 C6 C7 117.4(8) . . ?
N1 C1 C6 118.0(7) . . ?
N1 C1 C2 126.5(8) . . ?
C2 C1 C6 115.5(7) . . ?
N2 C9 C14 118.2(8) . . ?
C10 C9 N2 125.1(7) . . ?
C10 C9 C14 116.7(8) . . ?
C1 C2 H2 118.7 . . ?
C1 C2 C3 122.6(8) . . ?
C3 C2 H2 118.7 . . ?
C9 C14 C15 119.1(8) . . ?
C13 C14 C9 121.3(8) . . ?
C13 C14 C15 119.6(8) . . ?
N4 C24 C29 118.5(8) . . ?
C25 C24 N4 124.8(8) . . ?
C25 C24 C29 116.7(9) . . ?
C9 C10 H10 119.0 . . ?
C11 C10 C9 122.1(8) . . ?
C11 C10 H10 119.0 . . ?
C14 C13 H13 119.3 . . ?
C14 C13 C12 121.5(8) . . ?
C12 C13 H13 119.3 . . ?
C2 C3 H3 119.5 . . ?
C2 C3 C4 120.9(9) . . ?
C4 C3 H3 119.5 . . ?
C10 C11 H11 120.0 . . ?
C10 C11 C12 120.0(9) . . ?
C12 C11 H11 120.0 . . ?
C22 C21 H21 118.7 . . ?
C20 C21 C22 122.5(10) . . ?
C20 C21 H21 118.7 . . ?
F7 C16 C17 113.7(8) . . ?
F8 C16 F7 103.3(7) . . ?
F8 C16 C17 113.9(7) . . ?
F9 C16 F7 105.4(7) . . ?
F9 C16 F8 105.7(7) . . ?
F9 C16 C17 113.9(8) . . ?
F4 C15 C14 113.4(7) . . ?
F5 C15 F4 105.8(7) . . ?
F5 C15 F6 106.9(7) . . ?
F5 C15 C14 112.6(8) . . ?
F6 C15 F4 104.2(8) . . ?
F6 C15 C14 113.3(7) . . ?
C29 C28 H28 121.0 . . ?
C29 C28 C27 118.0(9) . . ?
C27 C28 H28 121.0 . . ?
C6 C5 H5 119.4 . . ?
C4 C5 C6 121.2(8) . . ?
C4 C5 H5 119.4 . . ?
C25 C26 H26 119.4 . . ?
C25 C26 C27 121.2(10) . . ?
C27 C26 H26 119.4 . . ?
C13 C12 H12 120.8 . . ?
C11 C12 C13 118.4(9) . . ?
C11 C12 H12 120.8 . . ?
C20 C19 H19 120.2 . . ?
C20 C19 C18 119.5(9) . . ?
C18 C19 H19 120.2 . . ?
F1 C7 C6 113.2(7) . . ?
F2 C7 F1 103.9(8) . . ?
F2 C7 C6 111.6(8) . . ?
F3 C7 F1 106.3(8) . . ?
F3 C7 F2 107.2(7) . . ?
F3 C7 C6 114.0(8) . . ?
C21 C20 C19 120.0(9) . . ?
C21 C20 H20 120.0 . . ?
C19 C20 H20 120.0 . . ?
C17 C18 C19 120.0(11) . . ?
C17 C18 H18 120.0 . . ?
C19 C18 H18 120.0 . . ?
C3 C4 H4 121.2 . . ?
C5 C4 C3 117.5(8) . . ?
C5 C4 H4 121.2 . . ?
C28 C27 H27 120.3 . . ?
C26 C27 C28 119.4(10) . . ?
C26 C27 H27 120.3 . . ?
F16 Sr2 F22 63.33(16) . . ?
F16 Sr2 F18 41.03(17) . . ?
F22 Sr2 F18 103.88(16) . . ?
N6 Sr2 F16 63.38(18) . . ?
N6 Sr2 F22 83.96(19) . . ?
N6 Sr2 F23 104.7(2) . . ?
N6 Sr2 F13 113.63(19) . . ?
N6 Sr2 N7 136.1(2) . . ?
N6 Sr2 N5 52.5(2) . . ?
N6 Sr2 F18 59.70(18) . . ?
N6 Sr2 N8 139.1(2) . . ?
N6 Sr2 F20 91.0(2) . . ?
F23 Sr2 F16 106.07(18) . . ?
F23 Sr2 F22 42.77(16) . . ?
F23 Sr2 F18 146.49(18) . . ?
F23 Sr2 F20 157.4(2) . . ?
F13 Sr2 F16 167.76(18) . . ?
F13 Sr2 F22 128.86(17) . . ?
F13 Sr2 F23 86.16(18) . . ?
F13 Sr2 F18 126.77(18) . . ?
F13 Sr2 F20 72.6(2) . . ?
N7 Sr2 F16 84.4(2) . . ?
N7 Sr2 F22 108.51(19) . . ?
N7 Sr2 F23 112.75(18) . . ?
N7 Sr2 F13 91.4(2) . . ?
N7 Sr2 N5 144.7(2) . . ?
N7 Sr2 F18 76.40(18) . . ?
N7 Sr2 N8 52.6(2) . . ?
N7 Sr2 F20 61.67(19) . . ?
N5 Sr2 F16 115.85(18) . . ?
N5 Sr2 F22 106.5(2) . . ?
N5 Sr2 F23 90.11(18) . . ?
N5 Sr2 F13 62.52(19) . . ?
N5 Sr2 F18 99.62(18) . . ?
N5 Sr2 F20 86.7(2) . . ?
N8 Sr2 F16 81.8(2) . . ?
N8 Sr2 F22 60.5(2) . . ?
N8 Sr2 F23 63.41(19) . . ?
N8 Sr2 F13 104.8(2) . . ?
N8 Sr2 N5 152.2(2) . . ?
N8 Sr2 F18 107.3(2) . . ?
N8 Sr2 F20 114.2(2) . . ?
F20 Sr2 F16 95.4(2) . . ?
F20 Sr2 F22 158.13(19) . . ?
F20 Sr2 F18 55.9(2) . . ?
C45 F16 Sr2 110.8(5) . . ?
C60 F22 Sr2 96.1(5) . . ?
C38 N6 Sr2 95.2(5) . . ?
C38 N6 C39 120.2(7) . . ?
C39 N6 Sr2 143.9(5) . . ?
C60 F23 Sr2 109.6(5) . . ?
C31 F13 Sr2 118.2(6) . . ?
N7 C53 H53 120.5 . . ?
N8 C53 H53 120.5 . . ?
N8 C53 N7 119.1(7) . . ?
C53 N7 Sr2 93.7(5) . . ?
C53 N7 C52 119.2(7) . . ?
C52 N7 Sr2 146.3(5) . . ?
C38 N5 Sr2 92.7(5) . . ?
C38 N5 C37 120.5(6) . . ?
C37 N5 Sr2 144.8(5) . . ?
C45 F18 Sr2 94.5(5) . . ?
C54 C59 C60 120.3(8) . . ?
C58 C59 C54 121.4(8) . . ?
C58 C59 C60 118.3(8) . . ?
C53 N8 Sr2 93.2(5) . . ?
C53 N8 C54 121.0(7) . . ?
C54 N8 Sr2 144.1(6) . . ?
N6 C38 N5 119.0(7) . . ?
N6 C38 H38 120.5 . . ?
N5 C38 H38 120.5 . . ?
C37 C36 H36 118.8 . . ?
C37 C36 C35 122.5(8) . . ?
C35 C36 H36 118.8 . . ?
C46 F20 Sr2 127.1(5) . . ?
N8 C54 C59 116.1(8) . . ?
C55 C54 C59 117.1(8) . . ?
C55 C54 N8 126.7(9) . . ?
N7 C52 C47 120.1(7) . . ?
N7 C52 C51 123.8(8) . . ?
C51 C52 C47 116.1(8) . . ?
C40 C41 H41 119.1 . . ?
C42 C41 H41 119.1 . . ?
C42 C41 C40 121.9(9) . . ?
N6 C39 C44 118.2(7) . . ?
N6 C39 C40 123.7(7) . . ?
C44 C39 C40 118.0(8) . . ?
C52 C47 C46 120.8(8) . . ?
C48 C47 C52 120.2(8) . . ?
C48 C47 C46 118.7(9) . . ?
C37 C32 C31 118.8(8) . . ?
C33 C32 C37 120.5(8) . . ?
C33 C32 C31 120.7(8) . . ?
C39 C44 C45 120.6(8) . . ?
C43 C44 C39 120.4(8) . . ?
C43 C44 C45 118.9(7) . . ?
N5 C37 C32 117.2(7) . . ?
C36 C37 N5 126.2(8) . . ?
C36 C37 C32 116.5(8) . . ?
C52 C51 H51 119.0 . . ?
C50 C51 C52 122.0(9) . . ?
C50 C51 H51 119.0 . . ?
C36 C35 H35 119.8 . . ?
C36 C35 C34 120.4(8) . . ?
C34 C35 H35 119.8 . . ?
F24 C60 F22 109.3(8) . . ?
F24 C60 F23 106.1(7) . . ?
F24 C60 C59 113.1(7) . . ?
F22 C60 F23 103.0(7) . . ?
F22 C60 C59 112.7(7) . . ?
F23 C60 C59 112.0(8) . . ?
C44 C43 H43 120.1 . . ?
C42 C43 C44 119.8(8) . . ?
C42 C43 H43 120.1 . . ?
C59 C58 H58 120.5 . . ?
C57 C58 C59 119.1(9) . . ?
C57 C58 H58 120.5 . . ?
C51 C50 H50 119.3 . . ?
C51 C50 C49 121.3(10) . . ?
C49 C50 H50 119.3 . . ?
C41 C40 C39 119.7(8) . . ?
C41 C40 H40 120.2 . . ?
C39 C40 H40 120.2 . . ?
F21 C46 F20 106.5(8) . . ?
F21 C46 C47 114.0(8) . . ?
F21 C46 F12 103.4(8) . . ?
F20 C46 C47 115.4(9) . . ?
F20 C46 F12 105.8(8) . . ?
F12 C46 C47 110.7(8) . . ?
F16 C45 C44 112.4(8) . . ?
F17 C45 F16 107.0(8) . . ?
F17 C45 F18 106.5(8) . . ?
F17 C45 C44 114.4(8) . . ?
F18 C45 F16 103.4(7) . . ?
F18 C45 C44 112.3(8) . . ?
C32 C33 H33 119.4 . . ?
C32 C33 C34 121.2(9) . . ?
C34 C33 H33 119.4 . . ?
C47 C48 H48 119.0 . . ?
C47 C48 C49 121.9(10) . . ?
C49 C48 H48 119.0 . . ?
C54 C55 H55 119.9 . . ?
C54 C55 C56 120.2(9) . . ?
C56 C55 H55 119.9 . . ?
F13 C31 C32 113.7(7) . . ?
F15 C31 F13 104.5(7) . . ?
F15 C31 C32 112.2(7) . . ?
F14 C31 F13 105.5(7) . . ?
F14 C31 F15 106.7(6) . . ?
F14 C31 C32 113.5(8) . . ?
C41 C42 C43 120.2(9) . . ?
C41 C42 H42 119.9 . . ?
C43 C42 H42 119.9 . . ?
C50 C49 C48 118.3(10) . . ?
C50 C49 H49 120.8 . . ?
C48 C49 H49 120.8 . . ?
C58 C57 H57 119.7 . . ?
C56 C57 C58 120.6(9) . . ?
C56 C57 H57 119.7 . . ?
C55 C56 H56 119.2 . . ?
C57 C56 C55 121.7(9) . . ?
C57 C56 H56 119.2 . . ?
C35 C34 H34 120.6 . . ?
C33 C34 C35 118.8(9) . . ?
C33 C34 H34 120.6 . . ?
F10 C30 C29 112.1(9) . . ?
F11 C30 F10 105.8(8) . . ?
F11 C30 C29 115.6(8) . . ?
F11 C30 F19 102.6(10) . . ?
F19 C30 F10 105.7(8) . . ?
F19 C30 C29 114.0(8) . . ?
C30 F11 Sr1 112.6(6) . . ?
C30 F19 Sr1 93.2(6) . . ?

loop_
_geom_bond_atom_site_label_1
_geom_bond_atom_site_label_2
_geom_bond_distance
_geom_bond_site_symmetry_2
_geom_bond_publ_flag
Sr1 F4 2.812(6) . ?
Sr1 F7 2.757(6) . ?
Sr1 F1 2.691(6) . ?
Sr1 F8 3.034(6) . ?
Sr1 N4 2.578(8) . ?
Sr1 N1 2.596(7) . ?
Sr1 F6 3.232(7) . ?
Sr1 N2 2.534(7) . ?
Sr1 N3 2.575(7) . ?
Sr1 F11 2.872(8) . ?
Sr1 F19 3.258(9) . ?
F4 C15 1.363(10) . ?
F7 C16 1.368(10) . ?
F5 C15 1.331(9) . ?
F1 C7 1.354(10) . ?
F8 C16 1.361(11) . ?
F2 C7 1.349(12) . ?
F9 C16 1.327(10) . ?
F3 C7 1.329(10) . ?
N4 C23 1.316(11) . ?
N4 C24 1.400(12) . ?
N1 C8 1.317(11) . ?
N1 C1 1.376(10) . ?
F6 C15 1.360(11) . ?
C22 N3 1.402(10) . ?
C22 C17 1.411(13) . ?
C22 C21 1.388(11) . ?
N2 C8 1.323(10) . ?
N2 C9 1.399(11) . ?
F10 C30 1.344(10) . ?
N3 C23 1.317(12) . ?
C17 C16 1.477(13) . ?
C17 C18 1.386(13) . ?
C23 H23 0.9500 . ?
C29 C24 1.409(11) . ?
C29 C28 1.376(13) . ?
C29 C30 1.509(13) . ?
C8 H8 0.9500 . ?
C25 H25 0.9500 . ?
C25 C24 1.385(12) . ?
C25 C26 1.351(15) . ?
C6 C1 1.418(12) . ?
C6 C5 1.399(11) . ?
C6 C7 1.508(12) . ?
C1 C2 1.395(11) . ?
C9 C14 1.418(11) . ?
C9 C10 1.391(11) . ?
C2 H2 0.9500 . ?
C2 C3 1.397(12) . ?
C14 C13 1.350(12) . ?
C14 C15 1.502(12) . ?
C10 H10 0.9500 . ?
C10 C11 1.383(12) . ?
C13 H13 0.9500 . ?
C13 C12 1.396(14) . ?
C3 H3 0.9500 . ?
C3 C4 1.405(13) . ?
C11 H11 0.9500 . ?
C11 C12 1.390(13) . ?
C21 H21 0.9500 . ?
C21 C20 1.363(13) . ?
C28 H28 0.9500 . ?
C28 C27 1.419(15) . ?
C5 H5 0.9500 . ?
C5 C4 1.385(12) . ?
C26 H26 0.9500 . ?
C26 C27 1.375(17) . ?
C12 H12 0.9500 . ?
C19 H19 0.9500 . ?
C19 C20 1.387(15) . ?
C19 C18 1.390(13) . ?
C20 H20 0.9500 . ?
C18 H18 0.9500 . ?
C4 H4 0.9500 . ?
C27 H27 0.9500 . ?
Sr2 F16 2.825(6) . ?
Sr2 F22 3.049(6) . ?
Sr2 N6 2.553(6) . ?
Sr2 F23 2.736(6) . ?
Sr2 F13 2.733(6) . ?
Sr2 N7 2.575(7) . ?
Sr2 N5 2.599(6) . ?
Sr2 F18 3.177(6) . ?
Sr2 N8 2.590(6) . ?
Sr2 F20 2.750(7) . ?
F16 C45 1.365(11) . ?
F24 C60 1.301(11) . ?
F22 C60 1.336(10) . ?
N6 C38 1.314(10) . ?
N6 C39 1.389(10) . ?
F23 C60 1.386(11) . ?
F13 C31 1.354(10) . ?
F17 C45 1.309(10) . ?
C53 H53 0.9500 . ?
C53 N7 1.328(10) . ?
C53 N8 1.324(11) . ?
F15 C31 1.345(10) . ?
N7 C52 1.379(11) . ?
N5 C38 1.330(10) . ?
N5 C37 1.401(10) . ?
F18 C45 1.348(12) . ?
F14 C31 1.339(11) . ?
C59 C54 1.424(13) . ?
C59 C60 1.521(12) . ?
C59 C58 1.401(12) . ?
N8 C54 1.390(11) . ?
F21 C46 1.332(10) . ?
C38 H38 0.9500 . ?
C36 H36 0.9500 . ?
C36 C37 1.376(11) . ?
C36 C35 1.379(12) . ?
F20 C46 1.342(12) . ?
C54 C55 1.377(12) . ?
C52 C47 1.418(13) . ?
C52 C51 1.408(11) . ?
C41 H41 0.9500 . ?
C41 C40 1.378(13) . ?
C41 C42 1.370(13) . ?
C39 C44 1.417(11) . ?
C39 C40 1.418(11) . ?
C47 C46 1.480(13) . ?
C47 C48 1.374(14) . ?
C32 C37 1.438(11) . ?
C32 C33 1.377(12) . ?
C32 C31 1.473(11) . ?
C44 C43 1.400(12) . ?
C44 C45 1.492(12) . ?
C51 H51 0.9500 . ?
C51 C50 1.364(14) . ?
C35 H35 0.9500 . ?
C35 C34 1.388(14) . ?
C43 H43 0.9500 . ?
C43 C42 1.382(13) . ?
C58 H58 0.9500 . ?
C58 C57 1.373(13) . ?
C50 H50 0.9500 . ?
C50 C49 1.364(17) . ?
C40 H40 0.9500 . ?
C46 F12 1.365(12) . ?
C33 H33 0.9500 . ?
C33 C34 1.379(12) . ?
C48 H48 0.9500 . ?
C48 C49 1.385(14) . ?
C55 H55 0.9500 . ?
C55 C56 1.413(13) . ?
C42 H42 0.9500 . ?
C49 H49 0.9500 . ?
C57 H57 0.9500 . ?
C57 C56 1.341(15) . ?
C56 H56 0.9500 . ?
C34 H34 0.9500 . ?
C30 F11 1.306(13) . ?
C30 F19 1.321(11) . ?

loop_
_geom_torsion_atom_site_label_1
_geom_torsion_atom_site_label_2
_geom_torsion_atom_site_label_3
_geom_torsion_atom_site_label_4
_geom_torsion
_geom_torsion_site_symmetry_1
_geom_torsion_site_symmetry_2
_geom_torsion_site_symmetry_3
_geom_torsion_site_symmetry_4
_geom_torsion_publ_flag
Sr1 F4 C15 F5 -148.4(5) . . . . ?
Sr1 F4 C15 F6 -35.8(7) . . . . ?
Sr1 F4 C15 C14 87.8(7) . . . . ?
Sr1 F7 C16 F8 31.7(7) . . . . ?
Sr1 F7 C16 F9 142.4(5) . . . . ?
Sr1 F7 C16 C17 -92.2(8) . . . . ?
Sr1 F1 C7 F2 -45.3(8) . . . . ?
Sr1 F1 C7 F3 -158.2(5) . . . . ?
Sr1 F1 C7 C6 75.9(10) . . . . ?
Sr1 F8 C16 F7 -27.1(6) . . . . ?
Sr1 F8 C16 F9 -137.5(5) . . . . ?
Sr1 F8 C16 C17 96.7(7) . . . . ?
Sr1 N4 C23 N3 -12.6(8) . . . . ?
Sr1 N4 C24 C29 -12.3(15) . . . . ?
Sr1 N4 C24 C25 166.5(8) . . . . ?
Sr1 N1 C8 N2 -6.2(8) . . . . ?
Sr1 N1 C1 C6 26.2(14) . . . . ?
Sr1 N1 C1 C2 -152.4(8) . . . . ?
Sr1 F6 C15 F4 28.3(5) . . . . ?
Sr1 F6 C15 F5 140.0(6) . . . . ?
Sr1 F6 C15 C14 -95.4(6) . . . . ?
Sr1 N2 C8 N1 6.4(8) . . . . ?
Sr1 N2 C9 C14 17.6(14) . . . . ?
Sr1 N2 C9 C10 -162.8(7) . . . . ?
Sr1 N3 C23 N4 12.7(8) . . . . ?
N1 C1 C2 C3 178.1(9) . . . . ?
C22 N3 C23 N4 -179.7(8) . . . . ?
C22 C17 C16 F7 58.0(11) . . . . ?
C22 C17 C16 F8 -60.0(11) . . . . ?
C22 C17 C16 F9 178.6(8) . . . . ?
C22 C17 C18 C19 -0.9(14) . . . . ?
C22 C21 C20 C19 -3.4(17) . . . . ?
N2 C9 C14 C13 176.5(8) . . . . ?
N2 C9 C14 C15 -1.9(11) . . . . ?
N2 C9 C10 C11 -179.4(8) . . . . ?
F10 C30 F11 Sr1 149.1(6) . . . . ?
F10 C30 F19 Sr1 -141.2(7) . . . . ?
N3 C22 C17 C16 0.2(12) . . . . ?
N3 C22 C17 C18 -178.7(8) . . . . ?
N3 C22 C21 C20 -179.6(9) . . . . ?
C17 C22 N3 Sr1 -12.3(13) . . . . ?
C17 C22 N3 C23 -171.5(8) . . . . ?
C17 C22 C21 C20 4.9(15) . . . . ?
C23 N4 C24 C29 152.0(8) . . . . ?
C23 N4 C24 C25 -29.2(13) . . . . ?
C29 C28 C27 C26 -1.2(14) . . . . ?
C29 C30 F11 Sr1 -86.1(9) . . . . ?
C29 C30 F19 Sr1 95.2(8) . . . . ?
C8 N1 C1 C6 -176.7(8) . . . . ?
C8 N1 C1 C2 4.7(14) . . . . ?
C8 N2 C9 C14 -154.0(8) . . . . ?
C8 N2 C9 C10 25.6(12) . . . . ?
C25 C26 C27 C28 1.8(16) . . . . ?
C6 C1 C2 C3 -0.5(14) . . . . ?
C6 C5 C4 C3 -0.4(15) . . . . ?
C1 N1 C8 N2 -173.1(8) . . . . ?
C1 C6 C5 C4 -2.1(14) . . . . ?
C1 C6 C7 F1 -52.9(12) . . . . ?
C1 C6 C7 F2 63.9(10) . . . . ?
C1 C6 C7 F3 -174.5(8) . . . . ?
C1 C2 C3 C4 -2.0(16) . . . . ?
C9 N2 C8 N1 -178.4(8) . . . . ?
C9 C14 C13 C12 4.4(14) . . . . ?
C9 C14 C15 F4 -54.6(10) . . . . ?
C9 C14 C15 F5 -174.7(7) . . . . ?
C9 C14 C15 F6 63.9(10) . . . . ?
C9 C10 C11 C12 1.5(14) . . . . ?
C2 C3 C4 C5 2.4(15) . . . . ?
C14 C9 C10 C11 0.1(12) . . . . ?
C14 C13 C12 C11 -2.6(15) . . . . ?
C24 N4 C23 N3 176.2(8) . . . . ?
C24 C29 C28 C27 -1.2(14) . . . . ?
C24 C29 C30 F10 176.2(8) . . . . ?
C24 C29 C30 F11 54.7(12) . . . . ?
C24 C29 C30 F19 -63.8(12) . . . . ?
C24 C25 C26 C27 0.0(16) . . . . ?
C10 C9 C14 C13 -3.1(12) . . . . ?
C10 C9 C14 C15 178.5(7) . . . . ?
C10 C11 C12 C13 -0.3(15) . . . . ?
C13 C14 C15 F4 126.9(9) . . . . ?
C13 C14 C15 F5 6.9(12) . . . . ?
C13 C14 C15 F6 -114.6(9) . . . . ?
C21 C22 N3 Sr1 172.2(8) . . . . ?
C21 C22 N3 C23 13.1(14) . . . . ?
C21 C22 C17 C16 176.1(9) . . . . ?
C21 C22 C17 C18 -2.8(13) . . . . ?
C16 C17 C18 C19 -179.7(9) . . . . ?
C15 C14 C13 C12 -177.2(9) . . . . ?
C28 C29 C24 N4 -178.3(8) . . . . ?
C28 C29 C24 C25 2.8(13) . . . . ?
C28 C29 C30 F10 -5.5(13) . . . . ?
C28 C29 C30 F11 -126.9(10) . . . . ?
C28 C29 C30 F19 114.6(10) . . . . ?
C5 C6 C1 N1 -176.3(8) . . . . ?
C5 C6 C1 C2 2.5(13) . . . . ?
C5 C6 C7 F1 129.3(9) . . . . ?
C5 C6 C7 F2 -113.8(9) . . . . ?
C5 C6 C7 F3 7.8(12) . . . . ?
C26 C25 C24 N4 178.9(9) . . . . ?
C26 C25 C24 C29 -2.2(14) . . . . ?
C7 C6 C1 N1 6.1(13) . . . . ?
C7 C6 C1 C2 -175.1(8) . . . . ?
C7 C6 C5 C4 175.6(9) . . . . ?
C20 C19 C18 C17 2.5(15) . . . . ?
C18 C17 C16 F7 -123.1(9) . . . . ?
C18 C17 C16 F8 118.9(9) . . . . ?
C18 C17 C16 F9 -2.5(12) . . . . ?
C18 C19 C20 C21 -0.5(16) . . . . ?
Sr2 F16 C45 F17 145.6(6) . . . . ?
Sr2 F16 C45 F18 33.4(7) . . . . ?
Sr2 F16 C45 C44 -87.9(8) . . . . ?
Sr2 F22 C60 F24 137.5(6) . . . . ?
Sr2 F22 C60 F23 25.0(6) . . . . ?
Sr2 F22 C60 C59 -95.9(7) . . . . ?
Sr2 N6 C38 N5 -7.8(8) . . . . ?
Sr2 N6 C39 C44 -17.6(14) . . . . ?
Sr2 N6 C39 C40 163.2(7) . . . . ?
Sr2 F23 C60 F24 -144.7(5) . . . . ?
Sr2 F23 C60 F22 -29.9(7) . . . . ?
Sr2 F23 C60 C59 91.5(7) . . . . ?
Sr2 F13 C31 F15 150.6(5) . . . . ?
Sr2 F13 C31 F14 38.2(7) . . . . ?
Sr2 F13 C31 C32 -86.8(8) . . . . ?
Sr2 N7 C52 C47 12.9(14) . . . . ?
Sr2 N7 C52 C51 -164.1(7) . . . . ?
Sr2 N5 C38 N6 7.7(8) . . . . ?
Sr2 N5 C37 C36 161.9(7) . . . . ?
Sr2 N5 C37 C32 -18.4(13) . . . . ?
Sr2 F18 C45 F16 -27.3(6) . . . . ?
Sr2 F18 C45 F17 -139.9(6) . . . . ?
Sr2 F18 C45 C44 94.1(6) . . . . ?
Sr2 N8 C54 C59 13.0(16) . . . . ?
Sr2 N8 C54 C55 -170.3(8) . . . . ?
Sr2 F20 C46 F21 -159.9(5) . . . . ?
Sr2 F20 C46 C47 72.5(10) . . . . ?
Sr2 F20 C46 F12 -50.3(9) . . . . ?
N6 C39 C44 C43 -178.0(8) . . . . ?
N6 C39 C44 C45 3.0(13) . . . . ?
N6 C39 C40 C41 177.1(9) . . . . ?
C53 N7 C52 C47 -153.7(8) . . . . ?
C53 N7 C52 C51 29.4(12) . . . . ?
C53 N8 C54 C59 173.3(8) . . . . ?
C53 N8 C54 C55 -10.1(15) . . . . ?
N7 C53 N8 Sr2 -12.2(8) . . . . ?
N7 C53 N8 C54 179.3(8) . . . . ?
N7 C52 C47 C46 4.4(12) . . . . ?
N7 C52 C47 C48 177.6(8) . . . . ?
N7 C52 C51 C50 -178.7(8) . . . . ?
C59 C54 C55 C56 -0.7(14) . . . . ?
C59 C58 C57 C56 0.1(15) . . . . ?
N8 C53 N7 Sr2 12.2(8) . . . . ?
N8 C53 N7 C52 -175.2(8) . . . . ?
N8 C54 C55 C56 -177.4(10) . . . . ?
C38 N6 C39 C44 150.1(8) . . . . ?
C38 N6 C39 C40 -29.2(13) . . . . ?
C38 N5 C37 C36 3.5(13) . . . . ?
C38 N5 C37 C32 -176.8(7) . . . . ?
C36 C35 C34 C33 -1.6(14) . . . . ?
C54 C59 C60 F24 -174.6(8) . . . . ?
C54 C59 C60 F22 60.8(12) . . . . ?
C54 C59 C60 F23 -54.8(11) . . . . ?
C54 C59 C58 C57 -1.5(14) . . . . ?
C54 C55 C56 C57 -0.7(16) . . . . ?
C52 C47 C46 F21 -168.3(8) . . . . ?
C52 C47 C46 F20 -44.5(12) . . . . ?
C52 C47 C46 F12 75.7(11) . . . . ?
C52 C47 C48 C49 2.8(14) . . . . ?
C52 C51 C50 C49 -0.6(15) . . . . ?
C39 N6 C38 N5 179.5(8) . . . . ?
C39 C44 C43 C42 0.6(14) . . . . ?
C39 C44 C45 F16 54.1(12) . . . . ?
C39 C44 C45 F17 176.4(9) . . . . ?
C39 C44 C45 F18 -61.9(11) . . . . ?
C47 C52 C51 C50 4.2(12) . . . . ?
C47 C48 C49 C50 1.0(15) . . . . ?
C32 C33 C34 C35 0.1(14) . . . . ?
C44 C39 C40 C41 -2.2(14) . . . . ?
C44 C43 C42 C41 -1.8(16) . . . . ?
C37 N5 C38 N6 175.4(7) . . . . ?
C37 C36 C35 C34 0.9(14) . . . . ?
C37 C32 C33 C34 2.2(13) . . . . ?
C37 C32 C31 F13 57.1(11) . . . . ?
C37 C32 C31 F15 175.4(7) . . . . ?
C37 C32 C31 F14 -63.5(10) . . . . ?
C51 C52 C47 C46 -178.5(8) . . . . ?
C51 C52 C47 C48 -5.2(12) . . . . ?
C51 C50 C49 C48 -2.1(15) . . . . ?
C35 C36 C37 N5 -178.9(8) . . . . ?
C35 C36 C37 C32 1.4(12) . . . . ?
C60 C59 C54 N8 -1.6(13) . . . . ?
C60 C59 C54 C55 -178.6(8) . . . . ?
C60 C59 C58 C57 178.9(8) . . . . ?
C43 C44 C45 F16 -124.9(9) . . . . ?
C43 C44 C45 F17 -2.6(14) . . . . ?
C43 C44 C45 F18 119.0(9) . . . . ?
C58 C59 C54 N8 178.8(9) . . . . ?
C58 C59 C54 C55 1.8(14) . . . . ?
C58 C59 C60 F24 5.1(12) . . . . ?
C58 C59 C60 F22 -119.6(9) . . . . ?
C58 C59 C60 F23 124.8(9) . . . . ?
C58 C57 C56 C55 1.0(16) . . . . ?
C40 C41 C42 C43 0.9(18) . . . . ?
C40 C39 C44 C43 1.3(13) . . . . ?
C40 C39 C44 C45 -177.7(8) . . . . ?
C46 C47 C48 C49 176.2(9) . . . . ?
C45 C44 C43 C42 179.6(9) . . . . ?
C33 C32 C37 N5 177.4(8) . . . . ?
C33 C32 C37 C36 -2.9(12) . . . . ?
C33 C32 C31 F13 -124.8(9) . . . . ?
C33 C32 C31 F15 -6.5(12) . . . . ?
C33 C32 C31 F14 114.6(9) . . . . ?
C48 C47 C46 F21 18.4(13) . . . . ?
C48 C47 C46 F20 142.2(9) . . . . ?
C48 C47 C46 F12 -97.6(10) . . . . ?
C31 C32 C37 N5 -4.6(11) . . . . ?
C31 C32 C37 C36 175.2(8) . . . . ?
C31 C32 C33 C34 -175.8(9) . . . . ?
C42 C41 C40 C39 1.1(16) . . . . ?
C30 C29 C24 N4 0.0(12) . . . . ?
C30 C29 C24 C25 -178.9(8) . . . . ?
C30 C29 C28 C27 -179.5(9) . . . . ?
F11 C30 F19 Sr1 -30.5(6) . . . . ?
F19 C30 F11 Sr1 38.5(8) . . . . ?

loop_
_twin_individual_id
_twin_individual_mass_fraction_refined
1 0.583(2)
2 0.417(2)
